data_4088359
loop_
_publ_author_name
'Wurm, Thomas'
'Mulks, Florian'
'B\"ohling, Constantin R. N.'
'Riedel, Dominic'
'Zargaran, Poorya'
'Rudolph, Matthias'
'Rominger, Frank'
'Hashmi, A. Stephen K.'

_publ_section_title
;
 Synthesis of Different Classes of Six-Membered Gold(I) NHC Complexes by
 the Isonitrile Route
;
_journal_issue 8
_journal_name_full Organometallics
_journal_page_first 1070
_journal_paper_doi 10.1021/acs.organomet.6b00023
_journal_volume 35
_journal_year 2016
_chemical_formula_sum 'C31 H52 Au Cl N2'
_chemical_formula_weight 685.16
_chemical_name_common '6g in manuscript'
_space_group_crystal_system monoclinic
_space_group_IT_number 14
_space_group_name_Hall '-P 2yn'
_space_group_name_H-M_alt 'P 1 21/n 1'
_atom_sites_solution_hydrogens geom
_audit_creation_method SHELXL-2014/7
_cell_angle_alpha 90
_cell_angle_beta 97.4090(10)
_cell_angle_gamma 90
_cell_formula_units_Z 4
_cell_length_a 9.5811(2)
_cell_length_b 14.1422(2)
_cell_length_c 23.1421(2)
_cell_measurement_reflns_used 8192
_cell_measurement_temperature 200(2)
_cell_measurement_theta_max 25.411
_cell_measurement_theta_min 1.691
_cell_volume 3109.52(8)
_computing_cell_refinement 'Bruker SAINT'
_computing_data_collection 'Bruker SMART'
_computing_data_reduction 'Bruker SAINT'
_computing_molecular_graphics 'Bruker SHELXTL'
_computing_publication_material 'Bruker SHELXTL'
_computing_structure_refinement 'SHELXL-2014/7 (Sheldrick, 2014)'
_computing_structure_solution 'SHELXS-97 (Sheldrick, 2008)'
_diffrn_ambient_temperature 200(2)
_diffrn_measured_fraction_theta_full 1.000
_diffrn_measured_fraction_theta_max 0.999
_diffrn_measurement_device_type 'Bruker SMART CCD'
_diffrn_measurement_method '\w scans'
_diffrn_radiation_type MoK\a
_diffrn_radiation_wavelength 0.71073
_diffrn_reflns_av_R_equivalents 0.0774
_diffrn_reflns_av_unetI/netI 0.0502
_diffrn_reflns_Laue_measured_fraction_full 1.000
_diffrn_reflns_Laue_measured_fraction_max 0.999
_diffrn_reflns_limit_h_max 11
_diffrn_reflns_limit_h_min -11
_diffrn_reflns_limit_k_max 17
_diffrn_reflns_limit_k_min -16
_diffrn_reflns_limit_l_max 27
_diffrn_reflns_limit_l_min -27
_diffrn_reflns_number 31508
_diffrn_reflns_point_group_measured_fraction_full 1.000
_diffrn_reflns_point_group_measured_fraction_max 0.999
_diffrn_reflns_theta_full 25.242
_diffrn_reflns_theta_max 25.411
_diffrn_reflns_theta_min 1.691
_exptl_absorpt_coefficient_mu 4.838
_exptl_absorpt_correction_T_max 0.5140
_exptl_absorpt_correction_T_min 0.3226
_exptl_absorpt_correction_type multi-scan
_exptl_absorpt_process_details
;
Sheldrick, G. M. (2008). <i>SADABS</i>. University of G\"ottingen, Germany.
;
_exptl_crystal_colour colourless
_exptl_crystal_density_diffrn 1.464
_exptl_crystal_description polyhedron
_exptl_crystal_F_000 1392
_exptl_crystal_size_max 0.320
_exptl_crystal_size_mid 0.290
_exptl_crystal_size_min 0.160
_refine_diff_density_max 0.573
_refine_diff_density_min -1.066
_refine_diff_density_rms 0.127
_refine_ls_extinction_method none
_refine_ls_goodness_of_fit_ref 1.050
_refine_ls_hydrogen_treatment constr
_refine_ls_matrix_type full
_refine_ls_number_parameters 452
_refine_ls_number_reflns 5729
_refine_ls_number_restraints 1026
_refine_ls_restrained_S_all 1.044
_refine_ls_R_factor_all 0.0505
_refine_ls_R_factor_gt 0.0342
_refine_ls_shift/su_max 0.001
_refine_ls_shift/su_mean 0.000
_refine_ls_structure_factor_coef Fsqd
_refine_ls_weighting_details 'w=1/[\s^2^(Fo^2^)+(0.0475P)^2^+1.2354P] where P=(Fo^2^+2Fc^2^)/3'
_refine_ls_weighting_scheme calc
_refine_ls_wR_factor_gt 0.0841
_refine_ls_wR_factor_ref 0.0936
_reflns_Friedel_coverage 0.000
_reflns_number_gt 4507
_reflns_number_total 5729
_reflns_threshold_expression 'I > 2\s(I)'
_cod_data_source_file om6b00023_si_003.cif
_cod_data_source_block dr50
_cod_original_sg_symbol_H-M 'P 21/n'
_cod_database_code 4088359
_shelx_shelxl_version_number 2014/7
_shelx_space_group_comment
; 
The symmetry employed for this shelxl refinement is uniquely defined 
by the following loop, which should always be used as a source of 
symmetry information in preference to the above space-group names. 
They are only intended as comments. 
;
_shelx_estimated_absorpt_t_min 0.307
_shelx_estimated_absorpt_t_max 0.512

loop_
_space_group_symop_operation_xyz
'x, y, z'
'-x+1/2, y+1/2, -z+1/2'
'-x, -y, -z'
'x-1/2, -y-1/2, z-1/2'

loop_
_atom_site_label
_atom_site_type_symbol
_atom_site_fract_x
_atom_site_fract_y
_atom_site_fract_z
_atom_site_U_iso_or_equiv
_atom_site_adp_type
_atom_site_occupancy
_atom_site_site_symmetry_order
_atom_site_calc_flag
_atom_site_refinement_flags_posn
_atom_site_refinement_flags_adp
_atom_site_refinement_flags_occupancy
_atom_site_disorder_assembly
_atom_site_disorder_group
Au1 Au 0.93839(2) -0.38789(2) 0.25784(2) 0.04376(9) Uani 1 1 d . U . . .
Cl1 Cl 0.9415(2) -0.23740(10) 0.22317(7) 0.0724(5) Uani 1 1 d . U . . .
C1 C 0.9448(6) -0.5196(4) 0.2891(2) 0.0491(13) Uani 1 1 d . U . . .
N2 N 0.9699(7) -0.5946(4) 0.2565(2) 0.0743(16) Uani 1 1 d . U . . .
C3 C 0.9740(12) -0.6909(5) 0.2812(4) 0.122(4) Uani 1 1 d . U . . .
H3A H 0.8809 -0.7208 0.2706 0.147 Uiso 1 1 calc R U . . .
H3B H 1.0440 -0.7286 0.2632 0.147 Uiso 1 1 calc R U . . .
C4 C 1.0071(11) -0.6945(5) 0.3401(3) 0.104(3) Uani 1 1 d . U . . .
H4A H 1.1104 -0.6872 0.3491 0.125 Uiso 1 1 calc R U . . .
H4B H 0.9834 -0.7586 0.3530 0.125 Uiso 1 1 calc R U . . .
C5 C 0.9403(8) -0.6253(4) 0.3758(3) 0.0607(16) Uani 1 1 d . U . . .
H5A H 0.9979 -0.6178 0.4142 0.073 Uiso 1 1 calc R U . . .
H5B H 0.8457 -0.6479 0.3822 0.073 Uiso 1 1 calc R U . . .
N6 N 0.9283(5) -0.5332(3) 0.34473(17) 0.0469(10) Uani 1 1 d . U . . .
C11 C 0.9642(9) -0.5874(8) 0.1914(4) 0.056(2) Uani 0.661(6) 1 d D U P A 1
H11 H 0.9546 -0.5189 0.1808 0.067 Uiso 0.661(6) 1 calc R U P A 1
C12 C 1.1106(11) -0.6211(7) 0.1768(5) 0.080(3) Uani 0.661(6) 1 d D U P A 1
H12A H 1.1310 -0.6846 0.1939 0.096 Uiso 0.661(6) 1 calc R U P A 1
H12B H 1.1074 -0.6266 0.1340 0.096 Uiso 0.661(6) 1 calc R U P A 1
C13 C 1.2305(12) -0.5527(9) 0.2003(6) 0.082(3) Uani 0.661(6) 1 d D U P A 1
H13A H 1.2218 -0.5396 0.2417 0.098 Uiso 0.661(6) 1 calc R U P A 1
H13B H 1.3209 -0.5862 0.1993 0.098 Uiso 0.661(6) 1 calc R U P A 1
C14 C 1.2394(15) -0.4576(10) 0.1692(5) 0.111(4) Uani 0.661(6) 1 d D U P A 1
H14A H 1.1725 -0.4130 0.1839 0.133 Uiso 0.661(6) 1 calc R U P A 1
H14B H 1.3353 -0.4316 0.1794 0.133 Uiso 0.661(6) 1 calc R U P A 1
C15 C 1.208(2) -0.4626(10) 0.1042(5) 0.131(5) Uani 0.661(6) 1 d D U P A 1
H15A H 1.2710 -0.5098 0.0896 0.157 Uiso 0.661(6) 1 calc R U P A 1
H15B H 1.1099 -0.4849 0.0938 0.157 Uiso 0.661(6) 1 calc R U P A 1
C16 C 1.2246(18) -0.3707(10) 0.0742(7) 0.138(5) Uani 0.661(6) 1 d D U P A 1
H16A H 1.3197 -0.3459 0.0881 0.166 Uiso 0.661(6) 1 calc R U P A 1
H16B H 1.2213 -0.3835 0.0320 0.166 Uiso 0.661(6) 1 calc R U P A 1
C17 C 1.1208(17) -0.2949(11) 0.0816(7) 0.112(4) Uani 0.661(6) 1 d D U P A 1
H17A H 1.1672 -0.2323 0.0860 0.135 Uiso 0.661(6) 1 calc R U P A 1
H17B H 1.0722 -0.3071 0.1161 0.135 Uiso 0.661(6) 1 calc R U P A 1
C18 C 1.0159(14) -0.2998(11) 0.0244(6) 0.126(4) Uani 0.661(6) 1 d D U P A 1
H18A H 0.9762 -0.2358 0.0164 0.151 Uiso 0.661(6) 1 calc R U P A 1
H18B H 1.0700 -0.3160 -0.0079 0.151 Uiso 0.661(6) 1 calc R U P A 1
C19 C 0.8944(15) -0.3688(10) 0.0230(9) 0.119(5) Uani 0.661(6) 1 d D U P A 1
H19A H 0.9288 -0.4288 0.0418 0.143 Uiso 0.661(6) 1 calc R U P A 1
H19B H 0.8571 -0.3828 -0.0180 0.143 Uiso 0.661(6) 1 calc R U P A 1
C20 C 0.7767(13) -0.3293(9) 0.0542(6) 0.100(3) Uani 0.661(6) 1 d D U P A 1
H20A H 0.7526 -0.2649 0.0395 0.120 Uiso 0.661(6) 1 calc R U P A 1
H20B H 0.8101 -0.3245 0.0964 0.120 Uiso 0.661(6) 1 calc R U P A 1
C21 C 0.6454(18) -0.3912(12) 0.0453(9) 0.103(5) Uani 0.661(6) 1 d D U P A 1
H21A H 0.5697 -0.3588 0.0631 0.123 Uiso 0.661(6) 1 calc R U P A 1
H21B H 0.6141 -0.3961 0.0029 0.123 Uiso 0.661(6) 1 calc R U P A 1
C22 C 0.6615(16) -0.4894(8) 0.0700(4) 0.090(3) Uani 0.661(6) 1 d D U P A 1
H22A H 0.7466 -0.5182 0.0572 0.107 Uiso 0.661(6) 1 calc R U P A 1
H22B H 0.5796 -0.5275 0.0531 0.107 Uiso 0.661(6) 1 calc R U P A 1
C23 C 0.6736(11) -0.4967(8) 0.1369(4) 0.070(3) Uani 0.661(6) 1 d D U P A 1
H23A H 0.7503 -0.4544 0.1539 0.084 Uiso 0.661(6) 1 calc R U P A 1
H23B H 0.5849 -0.4731 0.1494 0.084 Uiso 0.661(6) 1 calc R U P A 1
C24 C 0.7020(17) -0.5956(10) 0.1617(8) 0.087(4) Uani 0.661(6) 1 d D U P A 1
H24A H 0.6905 -0.5937 0.2036 0.105 Uiso 0.661(6) 1 calc R U P A 1
H24B H 0.6284 -0.6382 0.1424 0.105 Uiso 0.661(6) 1 calc R U P A 1
C25 C 0.8438(12) -0.6395(9) 0.1562(6) 0.079(3) Uani 0.661(6) 1 d D U P A 1
H25A H 0.8588 -0.6397 0.1147 0.095 Uiso 0.661(6) 1 calc R U P A 1
H25B H 0.8436 -0.7060 0.1695 0.095 Uiso 0.661(6) 1 calc R U P A 1
C31 C 0.8863(5) -0.4560(3) 0.37925(19) 0.0419(11) Uani 1 1 d . U . . .
C32 C 0.7421(6) -0.4406(4) 0.3802(2) 0.0473(11) Uani 1 1 d . U . . .
C33 C 0.7029(7) -0.3688(4) 0.4164(2) 0.0516(13) Uani 1 1 d . U . . .
H33 H 0.6059 -0.3571 0.4183 0.062 Uiso 1 1 calc R U . . .
C34 C 0.8034(7) -0.3147(4) 0.4493(2) 0.0594(14) Uani 1 1 d . U . . .
H34 H 0.7756 -0.2657 0.4736 0.071 Uiso 1 1 calc R U . . .
C35 C 0.9434(7) -0.3317(4) 0.4471(2) 0.0556(13) Uani 1 1 d . U . . .
H35 H 1.0112 -0.2942 0.4704 0.067 Uiso 1 1 calc R U . . .
C36 C 0.9894(6) -0.4015(4) 0.4122(2) 0.0485(12) Uani 1 1 d . U . . .
C37 C 0.6304(6) -0.4970(4) 0.3431(2) 0.0526(13) Uani 1 1 d . U . . .
H37 H 0.6783 -0.5494 0.3244 0.063 Uiso 1 1 calc R U . . .
C39 C 1.1462(6) -0.4181(5) 0.4110(2) 0.0578(14) Uani 1 1 d . U . . .
H39 H 1.1577 -0.4728 0.3846 0.069 Uiso 1 1 calc R U . . .
C371 C 0.5233(7) -0.5416(5) 0.3792(3) 0.0741(18) Uani 1 1 d . U . . .
H37A H 0.4532 -0.5774 0.3534 0.111 Uiso 1 1 calc R U . . .
H37B H 0.5724 -0.5843 0.4085 0.111 Uiso 1 1 calc R U . . .
H37C H 0.4763 -0.4917 0.3988 0.111 Uiso 1 1 calc R U . . .
C372 C 0.5555(7) -0.4356(5) 0.2949(3) 0.0761(18) Uani 1 1 d . U . . .
H37D H 0.4834 -0.4730 0.2713 0.114 Uiso 1 1 calc R U . . .
H37E H 0.5110 -0.3819 0.3122 0.114 Uiso 1 1 calc R U . . .
H37F H 0.6239 -0.4121 0.2703 0.114 Uiso 1 1 calc R U . . .
C391 C 1.2195(7) -0.4421(6) 0.4714(3) 0.081(2) Uani 1 1 d . U . . .
H39A H 1.3200 -0.4524 0.4695 0.121 Uiso 1 1 calc R U . . .
H39B H 1.2077 -0.3897 0.4980 0.121 Uiso 1 1 calc R U . . .
H39C H 1.1780 -0.4996 0.4855 0.121 Uiso 1 1 calc R U . . .
C392 C 1.2132(7) -0.3301(5) 0.3866(3) 0.0762(19) Uani 1 1 d . U . . .
H39D H 1.1646 -0.3158 0.3477 0.114 Uiso 1 1 calc R U . . .
H39E H 1.2046 -0.2762 0.4125 0.114 Uiso 1 1 calc R U . . .
H39F H 1.3129 -0.3424 0.3841 0.114 Uiso 1 1 calc R U . . .
C11B C 1.029(3) -0.5830(19) 0.2022(10) 0.072(4) Uani 0.339(6) 1 d . U P A 2
H11B H 1.0035 -0.5183 0.1870 0.086 Uiso 0.339(6) 1 calc R U P A 2
C12B C 0.963(3) -0.6481(17) 0.1624(9) 0.086(5) Uani 0.339(6) 1 d . U P A 2
H12C H 1.0037 -0.7118 0.1707 0.103 Uiso 0.339(6) 1 calc R U P A 2
H12D H 0.9787 -0.6302 0.1223 0.103 Uiso 0.339(6) 1 calc R U P A 2
C13B C 0.794(4) -0.650(2) 0.1672(13) 0.092(5) Uani 0.339(6) 1 d . U P A 2
H13C H 0.7531 -0.6986 0.1390 0.110 Uiso 0.339(6) 1 calc R U P A 2
H13D H 0.7845 -0.6755 0.2064 0.110 Uiso 0.339(6) 1 calc R U P A 2
C14B C 0.696(4) -0.566(2) 0.1588(18) 0.095(6) Uani 0.339(6) 1 d . U P A 2
H14C H 0.7208 -0.5186 0.1899 0.113 Uiso 0.339(6) 1 calc R U P A 2
H14D H 0.5971 -0.5860 0.1596 0.113 Uiso 0.339(6) 1 calc R U P A 2
C15B C 0.716(3) -0.523(2) 0.0966(14) 0.106(6) Uani 0.339(6) 1 d . U P A 2
H15C H 0.8165 -0.5169 0.0914 0.127 Uiso 0.339(6) 1 calc R U P A 2
H15D H 0.6661 -0.5608 0.0642 0.127 Uiso 0.339(6) 1 calc R U P A 2
C16B C 0.656(3) -0.441(2) 0.1025(16) 0.120(6) Uani 0.339(6) 1 d . U P A 2
H16C H 0.6996 -0.4119 0.1393 0.144 Uiso 0.339(6) 1 calc R U P A 2
H16D H 0.5554 -0.4518 0.1060 0.144 Uiso 0.339(6) 1 calc R U P A 2
C17B C 0.665(5) -0.373(3) 0.055(2) 0.116(7) Uani 0.339(6) 1 d . U P A 2
H17C H 0.5762 -0.3826 0.0286 0.139 Uiso 0.339(6) 1 calc R U P A 2
H17D H 0.6567 -0.3108 0.0732 0.139 Uiso 0.339(6) 1 calc R U P A 2
C18B C 0.762(4) -0.359(2) 0.0177(14) 0.109(6) Uani 0.339(6) 1 d . U P A 2
H18C H 0.7707 -0.4232 0.0015 0.130 Uiso 0.339(6) 1 calc R U P A 2
H18D H 0.7063 -0.3232 -0.0140 0.130 Uiso 0.339(6) 1 calc R U P A 2
C19B C 0.872(4) -0.330(3) 0.0154(18) 0.124(7) Uani 0.339(6) 1 d . U P A 2
H19C H 0.8660 -0.2683 -0.0055 0.149 Uiso 0.339(6) 1 calc R U P A 2
H19D H 0.9268 -0.3740 -0.0060 0.149 Uiso 0.339(6) 1 calc R U P A 2
C20B C 0.944(3) -0.316(2) 0.0755(11) 0.108(6) Uani 0.339(6) 1 d . U P A 2
H20C H 0.9169 -0.2559 0.0926 0.130 Uiso 0.339(6) 1 calc R U P A 2
H20D H 0.9254 -0.3692 0.1013 0.130 Uiso 0.339(6) 1 calc R U P A 2
C21B C 1.087(4) -0.315(3) 0.0653(17) 0.119(7) Uani 0.339(6) 1 d . U P A 2
H21C H 1.1210 -0.2490 0.0632 0.142 Uiso 0.339(6) 1 calc R U P A 2
H21D H 1.0979 -0.3474 0.0283 0.142 Uiso 0.339(6) 1 calc R U P A 2
C22B C 1.190(3) -0.3823(19) 0.1324(12) 0.111(6) Uani 0.339(6) 1 d . U P A 2
H22C H 1.2539 -0.3352 0.1535 0.133 Uiso 0.339(6) 1 calc R U P A 2
H22D H 1.1192 -0.3982 0.1586 0.133 Uiso 0.339(6) 1 calc R U P A 2
C23B C 1.260(4) -0.453(3) 0.1290(16) 0.115(7) Uani 0.339(6) 1 d . U P A 2
H23C H 1.3564 -0.4276 0.1353 0.137 Uiso 0.339(6) 1 calc R U P A 2
H23D H 1.2420 -0.4668 0.0867 0.137 Uiso 0.339(6) 1 calc R U P A 2
C24B C 1.281(3) -0.5464(19) 0.1527(9) 0.096(5) Uani 0.339(6) 1 d . U P A 2
H24C H 1.3821 -0.5492 0.1678 0.115 Uiso 0.339(6) 1 calc R U P A 2
H24D H 1.2679 -0.5889 0.1184 0.115 Uiso 0.339(6) 1 calc R U P A 2
C25B C 1.206(4) -0.598(2) 0.1998(13) 0.089(6) Uani 0.339(6) 1 d . U P A 2
H25C H 1.2547 -0.5789 0.2383 0.107 Uiso 0.339(6) 1 calc R U P A 2
H25D H 1.2221 -0.6664 0.1956 0.107 Uiso 0.339(6) 1 calc R U P A 2

loop_
_atom_site_aniso_label
_atom_site_aniso_U_11
_atom_site_aniso_U_22
_atom_site_aniso_U_33
_atom_site_aniso_U_23
_atom_site_aniso_U_13
_atom_site_aniso_U_12
Au1 0.06860(16) 0.03219(13) 0.03332(12) -0.00072(8) 0.01735(9) 0.00546(9)
Cl1 0.1215(14) 0.0370(7) 0.0643(9) 0.0091(7) 0.0337(9) 0.0080(8)
C1 0.070(4) 0.036(3) 0.044(3) -0.001(2) 0.016(2) 0.007(2)
N2 0.139(5) 0.037(3) 0.053(3) 0.0019(19) 0.036(3) 0.020(3)
C3 0.260(11) 0.036(3) 0.082(4) 0.009(3) 0.064(5) 0.031(4)
C4 0.188(8) 0.050(4) 0.084(4) 0.021(3) 0.058(5) 0.049(5)
C5 0.095(5) 0.036(3) 0.054(3) 0.014(2) 0.021(3) 0.016(3)
N6 0.070(3) 0.031(2) 0.041(2) 0.0048(17) 0.0151(19) 0.0102(19)
C11 0.092(6) 0.035(4) 0.042(4) -0.011(3) 0.018(4) 0.010(4)
C12 0.101(6) 0.084(6) 0.059(6) -0.010(5) 0.029(5) 0.030(5)
C13 0.075(6) 0.102(8) 0.069(6) -0.001(6) 0.011(5) 0.029(5)
C14 0.112(9) 0.127(8) 0.094(7) -0.005(6) 0.016(6) -0.001(7)
C15 0.178(13) 0.133(9) 0.082(8) -0.013(6) 0.024(7) -0.013(8)
C16 0.168(10) 0.140(9) 0.116(9) 0.001(7) 0.050(8) -0.002(7)
C17 0.152(9) 0.097(8) 0.100(9) -0.002(6) 0.065(6) -0.028(6)
C18 0.154(8) 0.118(9) 0.115(8) -0.013(7) 0.056(6) -0.033(7)
C19 0.151(8) 0.096(10) 0.119(10) -0.008(8) 0.048(7) -0.013(7)
C20 0.132(7) 0.083(7) 0.088(8) 0.000(6) 0.028(6) 0.001(6)
C21 0.122(8) 0.104(8) 0.082(9) 0.000(7) 0.011(6) 0.002(6)
C22 0.128(9) 0.092(7) 0.048(5) -0.011(5) 0.010(5) -0.013(6)
C23 0.073(6) 0.091(7) 0.047(5) -0.005(4) 0.012(4) -0.017(5)
C24 0.107(7) 0.090(8) 0.066(6) 0.003(6) 0.016(5) -0.015(6)
C25 0.112(6) 0.074(6) 0.053(6) -0.015(5) 0.016(5) -0.012(5)
C31 0.065(3) 0.031(2) 0.031(2) 0.0049(18) 0.0126(19) 0.008(2)
C32 0.066(3) 0.041(3) 0.037(2) 0.004(2) 0.012(2) 0.008(2)
C33 0.069(3) 0.047(3) 0.041(3) -0.002(2) 0.014(2) 0.012(2)
C34 0.085(4) 0.052(3) 0.044(3) -0.009(3) 0.017(3) 0.010(3)
C35 0.076(3) 0.050(3) 0.041(3) -0.005(2) 0.011(2) 0.003(3)
C36 0.070(3) 0.045(3) 0.032(2) 0.006(2) 0.011(2) 0.002(2)
C37 0.063(3) 0.049(3) 0.047(3) -0.003(2) 0.011(2) 0.003(2)
C39 0.062(3) 0.064(3) 0.048(3) 0.004(3) 0.010(2) 0.003(3)
C371 0.078(4) 0.068(4) 0.080(4) 0.007(3) 0.023(3) -0.008(3)
C372 0.088(5) 0.080(5) 0.057(3) 0.010(3) -0.002(3) -0.003(4)
C391 0.075(4) 0.107(6) 0.061(4) 0.023(4) 0.012(3) 0.014(4)
C392 0.074(4) 0.088(5) 0.067(4) 0.012(4) 0.013(3) -0.020(4)
C11B 0.116(8) 0.055(8) 0.050(6) 0.007(6) 0.029(6) 0.027(7)
C12B 0.139(9) 0.067(9) 0.056(7) 0.008(7) 0.026(7) 0.012(8)
C13B 0.131(10) 0.093(10) 0.055(10) -0.029(8) 0.025(7) 0.004(8)
C14B 0.119(11) 0.080(10) 0.082(10) -0.040(8) 0.004(8) -0.006(9)
C15B 0.115(13) 0.108(10) 0.093(10) -0.019(8) 0.006(9) 0.005(9)
C16B 0.129(13) 0.116(10) 0.117(11) -0.008(9) 0.025(10) 0.013(9)
C17B 0.137(12) 0.107(12) 0.108(12) -0.014(10) 0.028(10) 0.022(10)
C18B 0.145(10) 0.084(12) 0.101(10) -0.019(9) 0.032(9) 0.020(9)
C19B 0.153(10) 0.119(16) 0.106(10) -0.013(10) 0.034(8) 0.014(10)
C20B 0.144(10) 0.095(12) 0.093(9) -0.008(9) 0.044(8) 0.006(9)
C21B 0.149(10) 0.117(14) 0.100(12) 0.000(11) 0.052(9) 0.006(9)
C22B 0.139(11) 0.126(10) 0.079(10) -0.005(9) 0.057(9) 0.010(9)
C23B 0.125(13) 0.126(10) 0.097(14) -0.013(9) 0.032(11) 0.004(9)
C24B 0.115(11) 0.117(10) 0.064(9) -0.018(8) 0.047(8) 0.021(8)
C25B 0.111(9) 0.100(13) 0.061(9) -0.017(9) 0.033(7) 0.024(8)

loop_
_atom_type_symbol
_atom_type_description
_atom_type_scat_dispersion_real
_atom_type_scat_dispersion_imag
_atom_type_scat_source
C C 0.0033 0.0016 'International Tables Vol C Tables 4.2.6.8 and 6.1.1.4'
H H 0.0000 0.0000 'International Tables Vol C Tables 4.2.6.8 and 6.1.1.4'
N N 0.0061 0.0033 'International Tables Vol C Tables 4.2.6.8 and 6.1.1.4'
Cl Cl 0.1484 0.1585 'International Tables Vol C Tables 4.2.6.8 and 6.1.1.4'
Au Au -2.0133 8.8022 'International Tables Vol C Tables 4.2.6.8 and 6.1.1.4'

loop_
_geom_angle_atom_site_label_1
_geom_angle_atom_site_label_2
_geom_angle_atom_site_label_3
_geom_angle
C1 Au1 Cl1 177.51(17)
N6 C1 N2 118.9(5)
N6 C1 Au1 118.9(4)
N2 C1 Au1 122.2(4)
C1 N2 C11B 121.1(12)
C1 N2 C3 120.6(5)
C11B N2 C3 116.4(11)
C1 N2 C11 121.6(6)
C3 N2 C11 116.5(6)
C4 C3 N2 114.5(7)
C4 C3 H3A 108.6
N2 C3 H3A 108.6
C4 C3 H3B 108.6
N2 C3 H3B 108.6
H3A C3 H3B 107.6
C3 C4 C5 118.2(7)
C3 C4 H4A 107.8
C5 C4 H4A 107.8
C3 C4 H4B 107.8
C5 C4 H4B 107.8
H4A C4 H4B 107.1
C4 C5 N6 108.9(5)
C4 C5 H5A 109.9
N6 C5 H5A 109.9
C4 C5 H5B 109.9
N6 C5 H5B 109.9
H5A C5 H5B 108.3
C1 N6 C31 120.2(4)
C1 N6 C5 125.7(4)
C31 N6 C5 114.0(4)
N2 C11 C25 115.6(9)
N2 C11 C12 106.2(8)
C25 C11 C12 112.3(9)
N2 C11 H11 107.5
C25 C11 H11 107.5
C12 C11 H11 107.5
C13 C12 C11 112.4(8)
C13 C12 H12A 109.1
C11 C12 H12A 109.1
C13 C12 H12B 109.1
C11 C12 H12B 109.1
H12A C12 H12B 107.9
C14 C13 C12 117.8(10)
C14 C13 H13A 107.8
C12 C13 H13A 107.8
C14 C13 H13B 107.8
C12 C13 H13B 107.8
H13A C13 H13B 107.2
C15 C14 C13 114.5(11)
C15 C14 H14A 108.6
C13 C14 H14A 108.6
C15 C14 H14B 108.6
C13 C14 H14B 108.6
H14A C14 H14B 107.6
C16 C15 C14 114.0(12)
C16 C15 H15A 108.8
C14 C15 H15A 108.8
C16 C15 H15B 108.8
C14 C15 H15B 108.8
H15A C15 H15B 107.7
C17 C16 C15 117.4(14)
C17 C16 H16A 107.9
C15 C16 H16A 107.9
C17 C16 H16B 107.9
C15 C16 H16B 107.9
H16A C16 H16B 107.2
C16 C17 C18 103.8(12)
C16 C17 H17A 111.0
C18 C17 H17A 111.0
C16 C17 H17B 111.0
C18 C17 H17B 111.0
H17A C17 H17B 109.0
C19 C18 C17 117.2(13)
C19 C18 H18A 108.0
C17 C18 H18A 108.0
C19 C18 H18B 108.0
C17 C18 H18B 108.0
H18A C18 H18B 107.2
C18 C19 C20 111.5(11)
C18 C19 H19A 109.3
C20 C19 H19A 109.3
C18 C19 H19B 109.3
C20 C19 H19B 109.3
H19A C19 H19B 108.0
C19 C20 C21 112.0(12)
C19 C20 H20A 109.2
C21 C20 H20A 109.2
C19 C20 H20B 109.2
C21 C20 H20B 109.2
H20A C20 H20B 107.9
C22 C21 C20 115.9(13)
C22 C21 H21A 108.3
C20 C21 H21A 108.3
C22 C21 H21B 108.3
C20 C21 H21B 108.3
H21A C21 H21B 107.4
C21 C22 C23 115.7(12)
C21 C22 H22A 108.3
C23 C22 H22A 108.3
C21 C22 H22B 108.3
C23 C22 H22B 108.3
H22A C22 H22B 107.4
C24 C23 C22 115.2(10)
C24 C23 H23A 108.5
C22 C23 H23A 108.5
C24 C23 H23B 108.5
C22 C23 H23B 108.5
H23A C23 H23B 107.5
C25 C24 C23 117.7(11)
C25 C24 H24A 107.9
C23 C24 H24A 107.9
C25 C24 H24B 107.9
C23 C24 H24B 107.9
H24A C24 H24B 107.2
C24 C25 C11 112.7(11)
C24 C25 H25A 109.1
C11 C25 H25A 109.1
C24 C25 H25B 109.1
C11 C25 H25B 109.1
H25A C25 H25B 107.8
C36 C31 C32 122.3(5)
C36 C31 N6 119.4(5)
C32 C31 N6 118.2(5)
C33 C32 C31 117.6(5)
C33 C32 C37 119.9(5)
C31 C32 C37 122.5(4)
C34 C33 C32 120.7(5)
C34 C33 H33 119.6
C32 C33 H33 119.6
C35 C34 C33 119.9(5)
C35 C34 H34 120.0
C33 C34 H34 120.0
C34 C35 C36 122.3(6)
C34 C35 H35 118.9
C36 C35 H35 118.9
C35 C36 C31 117.1(5)
C35 C36 C39 120.6(5)
C31 C36 C39 122.3(5)
C32 C37 C372 110.4(5)
C32 C37 C371 112.4(5)
C372 C37 C371 110.4(5)
C32 C37 H37 107.8
C372 C37 H37 107.8
C371 C37 H37 107.8
C391 C39 C36 110.9(5)
C391 C39 C392 110.7(5)
C36 C39 C392 109.9(5)
C391 C39 H39 108.4
C36 C39 H39 108.4
C392 C39 H39 108.4
C37 C371 H37A 109.5
C37 C371 H37B 109.5
H37A C371 H37B 109.5
C37 C371 H37C 109.5
H37A C371 H37C 109.5
H37B C371 H37C 109.5
C37 C372 H37D 109.5
C37 C372 H37E 109.5
H37D C372 H37E 109.5
C37 C372 H37F 109.5
H37D C372 H37F 109.5
H37E C372 H37F 109.5
C39 C391 H39A 109.5
C39 C391 H39B 109.5
H39A C391 H39B 109.5
C39 C391 H39C 109.5
H39A C391 H39C 109.5
H39B C391 H39C 109.5
C39 C392 H39D 109.5
C39 C392 H39E 109.5
H39D C392 H39E 109.5
C39 C392 H39F 109.5
H39D C392 H39F 109.5
H39E C392 H39F 109.5
C12B C11B N2 108(2)
C12B C11B C25B 105(2)
N2 C11B C25B 120.9(19)
C12B C11B H11B 107.5
N2 C11B H11B 107.5
C25B C11B H11B 107.5
C11B C12B C13B 110(2)
C11B C12B H12C 109.8
C13B C12B H12C 109.8
C11B C12B H12D 109.8
C13B C12B H12D 109.8
H12C C12B H12D 108.2
C14B C13B C12B 125(3)
C14B C13B H13C 106.0
C12B C13B H13C 106.0
C14B C13B H13D 106.0
C12B C13B H13D 106.0
H13C C13B H13D 106.3
C13B C14B C15B 106(3)
C13B C14B H14C 110.6
C15B C14B H14C 110.6
C13B C14B H14D 110.6
C15B C14B H14D 110.6
H14C C14B H14D 108.7
C16B C15B C14B 98(3)
C16B C15B H15C 112.2
C14B C15B H15C 112.2
C16B C15B H15D 112.2
C14B C15B H15D 112.2
H15C C15B H15D 109.8
C15B C16B C17B 115(4)
C15B C16B H16C 108.4
C17B C16B H16C 108.4
C15B C16B H16D 108.4
C17B C16B H16D 108.4
H16C C16B H16D 107.5
C18B C17B C16B 133(4)
C18B C17B H17C 103.9
C16B C17B H17C 103.9
C18B C17B H17D 103.9
C16B C17B H17D 103.9
H17C C17B H17D 105.4
C19B C18B C17B 143(5)
C19B C18B H18C 101.3
C17B C18B H18C 101.3
C19B C18B H18D 101.3
C17B C18B H18D 101.3
H18C C18B H18D 104.5
C18B C19B C20B 109(4)
C18B C19B H19C 109.9
C20B C19B H19C 109.9
C18B C19B H19D 109.9
C20B C19B H19D 109.9
H19C C19B H19D 108.3
C21B C20B C19B 101(3)
C21B C20B H20C 111.6
C19B C20B H20C 111.6
C21B C20B H20D 111.6
C19B C20B H20D 111.6
H20C C20B H20D 109.4
C20B C21B C22B 105(3)
C20B C21B H21C 110.8
C22B C21B H21C 110.8
C20B C21B H21D 110.8
C22B C21B H21D 110.8
H21C C21B H21D 108.8
C23B C22B C21B 125(3)
C23B C22B H22C 106.1
C21B C22B H22C 106.1
C23B C22B H22D 106.1
C21B C22B H22D 106.1
H22C C22B H22D 106.3
C22B C23B C24B 142(4)
C22B C23B H23C 101.5
C24B C23B H23C 101.5
C22B C23B H23D 101.5
C24B C23B H23D 101.5
H23C C23B H23D 104.6
C23B C24B C25B 130(2)
C23B C24B H24C 104.8
C25B C24B H24C 104.8
C23B C24B H24D 104.8
C25B C24B H24D 104.8
H24C C24B H24D 105.8
C24B C25B C11B 121(2)
C24B C25B H25C 107.1
C11B C25B H25C 107.1
C24B C25B H25D 107.1
C11B C25B H25D 107.1
H25C C25B H25D 106.8

loop_
_geom_bond_atom_site_label_1
_geom_bond_atom_site_label_2
_geom_bond_distance
Au1 C1 1.996(5)
Au1 Cl1 2.2761(14)
C1 N6 1.330(6)
C1 N2 1.342(7)
N2 C11B 1.45(2)
N2 C3 1.476(8)
N2 C11 1.504(11)
C3 C4 1.359(11)
C3 H3A 0.9900
C3 H3B 0.9900
C4 C5 1.479(9)
C4 H4A 0.9900
C4 H4B 0.9900
C5 N6 1.485(6)
C5 H5A 0.9900
C5 H5B 0.9900
N6 C31 1.441(6)
C11 C25 1.515(12)
C11 C12 1.559(10)
C11 H11 1.0000
C12 C13 1.545(12)
C12 H12A 0.9900
C12 H12B 0.9900
C13 C14 1.534(11)
C13 H13A 0.9900
C13 H13B 0.9900
C14 C15 1.497(12)
C14 H14A 0.9900
C14 H14B 0.9900
C15 C16 1.491(13)
C15 H15A 0.9900
C15 H15B 0.9900
C16 C17 1.487(13)
C16 H16A 0.9900
C16 H16B 0.9900
C17 C18 1.556(13)
C17 H17A 0.9900
C17 H17B 0.9900
C18 C19 1.516(12)
C18 H18A 0.9900
C18 H18B 0.9900
C19 C20 1.522(13)
C19 H19A 0.9900
C19 H19B 0.9900
C20 C21 1.525(13)
C20 H20A 0.9900
C20 H20B 0.9900
C21 C22 1.503(13)
C21 H21A 0.9900
C21 H21B 0.9900
C22 C23 1.540(10)
C22 H22A 0.9900
C22 H22B 0.9900
C23 C24 1.523(12)
C23 H23A 0.9900
C23 H23B 0.9900
C24 C25 1.513(13)
C24 H24A 0.9900
C24 H24B 0.9900
C25 H25A 0.9900
C25 H25B 0.9900
C31 C36 1.398(7)
C31 C32 1.401(7)
C32 C33 1.398(7)
C32 C37 1.511(8)
C33 C34 1.381(8)
C33 H33 0.9500
C34 C35 1.369(8)
C34 H34 0.9500
C35 C36 1.384(7)
C35 H35 0.9500
C36 C39 1.525(8)
C37 C372 1.518(8)
C37 C371 1.540(8)
C37 H37 1.0000
C39 C391 1.519(8)
C39 C392 1.541(9)
C39 H39 1.0000
C371 H37A 0.9800
C371 H37B 0.9800
C371 H37C 0.9800
C372 H37D 0.9800
C372 H37E 0.9800
C372 H37F 0.9800
C391 H39A 0.9800
C391 H39B 0.9800
C391 H39C 0.9800
C392 H39D 0.9800
C392 H39E 0.9800
C392 H39F 0.9800
C11B C12B 1.40(3)
C11B C25B 1.71(4)
C11B H11B 1.0000
C12B C13B 1.64(4)
C12B H12C 0.9900
C12B H12D 0.9900
C13B C14B 1.51(4)
C13B H13C 0.9900
C13B H13D 0.9900
C14B C15B 1.60(5)
C14B H14C 0.9900
C14B H14D 0.9900
C15B C16B 1.31(4)
C15B H15C 0.9900
C15B H15D 0.9900
C16B C17B 1.47(5)
C16B H16C 0.9900
C16B H16D 0.9900
C17B C18B 1.36(5)
C17B H17C 0.9900
C17B H17D 0.9900
C18B C19B 1.14(4)
C18B H18C 0.9900
C18B H18D 0.9900
C19B C20B 1.48(5)
C19B H19C 0.9900
C19B H19D 0.9900
C20B C21B 1.41(5)
C20B H20C 0.9900
C20B H20D 0.9900
C21B C22B 1.98(5)
C21B H21C 0.9900
C21B H21D 0.9900
C22B C23B 1.21(4)
C22B H22C 0.9900
C22B H22D 0.9900
C23B C24B 1.43(4)
C23B H23C 0.9900
C23B H23D 0.9900
C24B C25B 1.56(4)
C24B H24C 0.9900
C24B H24D 0.9900
C25B H25C 0.9900
C25B H25D 0.9900

loop_
_geom_torsion_atom_site_label_1
_geom_torsion_atom_site_label_2
_geom_torsion_atom_site_label_3
_geom_torsion_atom_site_label_4
_geom_torsion
N6 C1 N2 C11B -161.6(13)
Au1 C1 N2 C11B 16.1(14)
N6 C1 N2 C3 2.2(11)
Au1 C1 N2 C3 179.9(6)
N6 C1 N2 C11 169.0(6)
Au1 C1 N2 C11 -13.3(9)
C1 N2 C3 C4 -25.0(13)
C11B N2 C3 C4 139.5(14)
C11 N2 C3 C4 167.5(8)
N2 C3 C4 C5 43.4(13)
C3 C4 C5 N6 -37.2(11)
N2 C1 N6 C31 -173.3(5)
Au1 C1 N6 C31 8.9(7)
N2 C1 N6 C5 2.4(9)
Au1 C1 N6 C5 -175.4(5)
C4 C5 N6 C1 13.8(9)
C4 C5 N6 C31 -170.3(6)
C1 N2 C11 C25 -111.5(10)
C3 N2 C11 C25 55.9(12)
C1 N2 C11 C12 123.3(8)
C3 N2 C11 C12 -69.4(10)
N2 C11 C12 C13 -67.1(11)
C25 C11 C12 C13 165.7(10)
C11 C12 C13 C14 -73.0(14)
C12 C13 C14 C15 -39.5(19)
C13 C14 C15 C16 -176.7(14)
C14 C15 C16 C17 -69(2)
C15 C16 C17 C18 -100.0(16)
C16 C17 C18 C19 86.5(16)
C17 C18 C19 C20 79.5(18)
C18 C19 C20 C21 171.4(14)
C19 C20 C21 C22 64(2)
C20 C21 C22 C23 73(2)
C21 C22 C23 C24 -175.1(13)
C22 C23 C24 C25 67.8(17)
C23 C24 C25 C11 65.7(17)
N2 C11 C25 C24 68.5(14)
C12 C11 C25 C24 -169.5(10)
C1 N6 C31 C36 -92.8(6)
C5 N6 C31 C36 91.0(6)
C1 N6 C31 C32 89.6(6)
C5 N6 C31 C32 -86.6(6)
C36 C31 C32 C33 -1.0(7)
N6 C31 C32 C33 176.5(4)
C36 C31 C32 C37 177.8(5)
N6 C31 C32 C37 -4.6(7)
C31 C32 C33 C34 0.7(8)
C37 C32 C33 C34 -178.2(5)
C32 C33 C34 C35 -0.5(8)
C33 C34 C35 C36 0.6(9)
C34 C35 C36 C31 -0.9(8)
C34 C35 C36 C39 -180.0(5)
C32 C31 C36 C35 1.1(7)
N6 C31 C36 C35 -176.4(4)
C32 C31 C36 C39 -179.8(5)
N6 C31 C36 C39 2.7(7)
C33 C32 C37 C372 69.3(6)
C31 C32 C37 C372 -109.5(6)
C33 C32 C37 C371 -54.4(7)
C31 C32 C37 C371 126.8(5)
C35 C36 C39 C391 58.8(7)
C31 C36 C39 C391 -120.3(6)
C35 C36 C39 C392 -63.9(6)
C31 C36 C39 C392 117.1(6)
C1 N2 C11B C12B -141.4(17)
C3 N2 C11B C12B 54(2)
C1 N2 C11B C25B 98(2)
C3 N2 C11B C25B -67(2)
N2 C11B C12B C13B 42(3)
C25B C11B C12B C13B 173(2)
C11B C12B C13B C14B 58(3)
C12B C13B C14B C15B 54(4)
C13B C14B C15B C16B -165(3)
C14B C15B C16B C17B 174(3)
C15B C16B C17B C18B -30(7)
C16B C17B C18B C19B -73(9)
C17B C18B C19B C20B 14(8)
C18B C19B C20B C21B 159(4)
C19B C20B C21B C22B -142(3)
C21B C22B C23B C24B -130(5)
C22B C23B C24B C25B 1(8)
C23B C24B C25B C11B 38(5)
C12B C11B C25B C24B 85(3)
N2 C11B C25B C24B -154(2)
